data_7239085
loop_
_publ_author_name
'Tanaka, Kazuki'
'Aratani, Naoki'
'Kuzuhara, Daiki'
'Sakamoto, Sadaaki'
'Okujima, Tetsuo'
'Ono, Noboru'
'Uno, Hidemitsu'
'Yamada, Hiroko'

_publ_section_title
;
 A soluble bispentacenequinone precursor for creation of directly
 6,6&#x2032;-linked bispentacenes and a
 tetracyanobipentacenequinodimethane
;
_journal_issue 35
_journal_name_full 'RSC Advances'
_journal_page_first 15310
_journal_paper_doi 10.1039/c3ra41914b
_journal_volume 3
_journal_year 2013
_chemical_formula_moiety 'C58 H40 N4, 2(C H Cl3)'
_chemical_formula_sum 'C60 H42 Cl6 N4'
_chemical_formula_weight 1031.68
_space_group_IT_number 15
_space_group_name_Hall '-C 2yc'
_space_group_name_H-M_alt 'C 1 2/c 1'
_symmetry_cell_setting monoclinic
_symmetry_Int_Tables_number 15
_symmetry_space_group_name_Hall '-C 2yc'
_symmetry_space_group_name_H-M 'C 1 2/c 1'
_atom_sites_solution_hydrogens geom
_atom_sites_solution_primary direct
_atom_sites_solution_secondary difmap
_audit_creation_method SHELXL-97
_cell_angle_alpha 90.00
_cell_angle_beta 93.3020(10)
_cell_angle_gamma 90.00
_cell_formula_units_Z 4
_cell_length_a 17.4912(6)
_cell_length_b 12.3477(4)
_cell_length_c 23.7674(8)
_cell_measurement_reflns_used 18481
_cell_measurement_temperature 103(2)
_cell_measurement_theta_max 25.34
_cell_measurement_theta_min 3.22
_cell_volume 5124.7(3)
_computing_structure_refinement 'SHELXL-97 (Sheldrick, 1997)'
_computing_structure_solution 'SHELXS-97 (Sheldrick, 1990)'
_diffrn_ambient_temperature 103(2)
_diffrn_detector_area_resol_mean 10.000
_diffrn_measured_fraction_theta_full 0.998
_diffrn_measured_fraction_theta_max 0.998
_diffrn_measurement_device_type 'Rigaku R-AXIS RAPID'
_diffrn_measurement_method \w
_diffrn_radiation_monochromator graphite
_diffrn_radiation_source 'fine-focus sealed tube'
_diffrn_radiation_type MoK\a
_diffrn_radiation_wavelength 0.71075
_diffrn_reflns_av_R_equivalents 0.0445
_diffrn_reflns_av_sigmaI/netI 0.0214
_diffrn_reflns_limit_h_max 21
_diffrn_reflns_limit_h_min -21
_diffrn_reflns_limit_k_max 14
_diffrn_reflns_limit_k_min -14
_diffrn_reflns_limit_l_max 28
_diffrn_reflns_limit_l_min -28
_diffrn_reflns_number 35665
_diffrn_reflns_theta_full 25.34
_diffrn_reflns_theta_max 25.34
_diffrn_reflns_theta_min 3.22
_exptl_absorpt_coefficient_mu 0.380
_exptl_absorpt_correction_T_max 0.9887
_exptl_absorpt_correction_T_min 0.9453
_exptl_absorpt_correction_type multi-scan
_exptl_absorpt_process_details 'ABSCOR (Rigaku, 1995)'
_exptl_crystal_colour orange
_exptl_crystal_density_diffrn 1.337
_exptl_crystal_density_method 'not measured'
_exptl_crystal_description block
_exptl_crystal_F_000 2128
_exptl_crystal_size_max 0.15
_exptl_crystal_size_mid 0.11
_exptl_crystal_size_min 0.03
_refine_diff_density_max 0.912
_refine_diff_density_min -0.553
_refine_diff_density_rms 0.107
_refine_ls_extinction_method none
_refine_ls_goodness_of_fit_ref 1.059
_refine_ls_hydrogen_treatment constr
_refine_ls_matrix_type full
_refine_ls_number_parameters 353
_refine_ls_number_reflns 4681
_refine_ls_number_restraints 0
_refine_ls_restrained_S_all 1.059
_refine_ls_R_factor_all 0.0763
_refine_ls_R_factor_gt 0.0685
_refine_ls_shift/su_max 0.000
_refine_ls_shift/su_mean 0.000
_refine_ls_structure_factor_coef Fsqd
_refine_ls_weighting_details 'calc w=1/[\s^2^(Fo^2^)+(0.1110P)^2^+9.2306P] where P=(Fo^2^+2Fc^2^)/3'
_refine_ls_weighting_scheme calc
_refine_ls_wR_factor_gt 0.1881
_refine_ls_wR_factor_ref 0.1949
_reflns_number_gt 3939
_reflns_number_total 4681
_reflns_threshold_expression >2sigma(I)
_cod_data_source_file c3ra41914b.txt
_cod_data_source_block shelxl
_cod_original_sg_symbol_H-M 'C 2/c'
_cod_database_code 7239085

loop_
_symmetry_equiv_pos_as_xyz
'x, y, z'
'-x, y, -z+1/2'
'x+1/2, y+1/2, z'
'-x+1/2, y+1/2, -z+1/2'
'-x, -y, -z'
'x, -y, z-1/2'
'-x+1/2, -y+1/2, -z'
'x+1/2, -y+1/2, z-1/2'

loop_
_atom_site_label
_atom_site_type_symbol
_atom_site_fract_x
_atom_site_fract_y
_atom_site_fract_z
_atom_site_U_iso_or_equiv
_atom_site_adp_type
_atom_site_occupancy
_atom_site_symmetry_multiplicity
_atom_site_calc_flag
_atom_site_refinement_flags
_atom_site_disorder_assembly
_atom_site_disorder_group
Cl1 Cl 0.40106(14) 0.3633(2) 0.07061(11) 0.0732(6) Uani 0.688(4) 1 d P A 1
Cl2 Cl 0.47751(13) 0.53626(12) 0.13127(8) 0.0813(7) Uani 0.688(4) 1 d P A 1
Cl3 Cl 0.4765(2) 0.32611(17) 0.18069(7) 0.0936(9) Uani 0.688(4) 1 d P A 1
C30 C 0.4753(8) 0.3970(9) 0.1152(5) 0.048(2) Uani 0.688(4) 1 d P A 1
H30 H 0.5236 0.3787 0.0966 0.057 Uiso 0.688(4) 1 calc PR A 1
Cl4 Cl 0.4328(2) 0.2785(4) 0.17756(14) 0.0646(12) Uani 0.312(4) 1 d P A 2
Cl5 Cl 0.3894(3) 0.4087(5) 0.0840(3) 0.0801(15) Uani 0.312(4) 1 d P A 2
Cl6 Cl 0.5213(2) 0.4660(5) 0.1536(2) 0.105(2) Uani 0.312(4) 1 d P A 2
C31 C 0.4724(14) 0.370(2) 0.1285(11) 0.059(8) Uani 0.312(4) 1 d P A 2
H31 H 0.5063 0.3260 0.1047 0.071 Uiso 0.312(4) 1 calc PR A 2
N1 N 0.21406(13) -0.19956(17) -0.11736(9) 0.0363(5) Uani 1 1 d . . .
N2 N 0.09380(13) -0.19429(18) 0.03183(10) 0.0403(6) Uani 1 1 d . . .
C1 C 0.48000(15) -0.0408(2) -0.11916(11) 0.0371(6) Uani 1 1 d . . .
H1 H 0.4696 -0.1199 -0.1244 0.044 Uiso 1 1 calc R . .
C2 C 0.41837(13) 0.0154(2) -0.08789(10) 0.0281(5) Uani 1 1 d . . .
C3 C 0.35771(13) -0.03427(19) -0.06416(9) 0.0254(5) Uani 1 1 d . . .
H3 H 0.3496 -0.1099 -0.0688 0.031 Uiso 1 1 calc R . .
C4 C 0.30761(12) 0.02818(18) -0.03288(9) 0.0222(5) Uani 1 1 d . . .
C5 C 0.24740(13) -0.02206(17) -0.00065(9) 0.0224(5) Uani 1 1 d . . .
C6 C 0.23806(12) 0.02812(18) 0.05509(9) 0.0220(5) Uani 1 1 d . . .
C7 C 0.22624(13) -0.03319(19) 0.10352(10) 0.0249(5) Uani 1 1 d . . .
H7 H 0.2181 -0.1091 0.1005 0.030 Uiso 1 1 calc R . .
C8 C 0.22643(14) 0.0166(2) 0.15530(10) 0.0283(5) Uani 1 1 d . . .
C9 C 0.21877(17) -0.0378(2) 0.21164(11) 0.0394(6) Uani 1 1 d . . .
H9 H 0.2095 -0.1174 0.2080 0.047 Uiso 1 1 calc R . .
C10 C 0.15405(19) 0.0209(3) 0.24050(12) 0.0540(9) Uani 1 1 d . . .
H10 H 0.1110 -0.0153 0.2544 0.065 Uiso 1 1 calc R . .
C11 C 0.16501(19) 0.1325(3) 0.24421(12) 0.0512(8) Uani 1 1 d . . .
H11 H 0.1298 0.1808 0.2601 0.061 Uiso 1 1 calc R . .
C12 C 0.24004(16) 0.1687(2) 0.21989(10) 0.0370(6) Uani 1 1 d . . .
H12 H 0.2478 0.2488 0.2226 0.044 Uiso 1 1 calc R . .
C13 C 0.23831(13) 0.1287(2) 0.15986(10) 0.0276(5) Uani 1 1 d . . .
C14 C 0.24896(13) 0.19023(19) 0.11246(10) 0.0258(5) Uani 1 1 d . . .
H14 H 0.2564 0.2662 0.1159 0.031 Uiso 1 1 calc R . .
C15 C 0.24889(12) 0.14110(17) 0.05937(9) 0.0223(5) Uani 1 1 d . . .
C16 C 0.26522(12) 0.20097(18) 0.00722(9) 0.0222(5) Uani 1 1 d . . .
C17 C 0.31899(12) 0.14013(18) -0.02727(9) 0.0235(5) Uani 1 1 d . . .
C18 C 0.38183(13) 0.18861(19) -0.05114(10) 0.0264(5) Uani 1 1 d . . .
H18 H 0.3906 0.2641 -0.0468 0.032 Uiso 1 1 calc R . .
C19 C 0.43098(14) 0.1263(2) -0.08103(10) 0.0289(5) Uani 1 1 d . . .
C20 C 0.50355(15) 0.1644(2) -0.10642(12) 0.0389(6) Uani 1 1 d . . .
H20 H 0.5118 0.2442 -0.1020 0.047 Uiso 1 1 calc R . .
C21 C 0.49828(17) 0.1288(4) -0.16834(13) 0.0571(10) Uani 1 1 d . . .
H21 H 0.5029 0.1773 -0.1990 0.068 Uiso 1 1 calc R . .
C22 C 0.48607(17) 0.0180(3) -0.17494(12) 0.0532(9) Uani 1 1 d . . .
H22 H 0.4820 -0.0171 -0.2105 0.064 Uiso 1 1 calc R . .
C23 C 0.55625(15) -0.0194(2) -0.08538(12) 0.0384(6) Uani 1 1 d . . .
H23A H 0.5551 -0.0542 -0.0479 0.046 Uiso 1 1 calc R . .
H23B H 0.5988 -0.0518 -0.1053 0.046 Uiso 1 1 calc R . .
C24 C 0.56968(14) 0.0972(2) -0.07818(12) 0.0351(6) Uani 1 1 d . . .
H24A H 0.6183 0.1171 -0.0949 0.042 Uiso 1 1 calc R . .
H24B H 0.5748 0.1146 -0.0375 0.042 Uiso 1 1 calc R . .
C25 C 0.29245(19) -0.0116(3) 0.24771(12) 0.0463(7) Uani 1 1 d . . .
H25A H 0.2889 -0.0430 0.2858 0.056 Uiso 1 1 calc R . .
H25B H 0.3368 -0.0452 0.2304 0.056 Uiso 1 1 calc R . .
C26 C 0.30442(19) 0.1047(2) 0.25240(12) 0.0447(7) Uani 1 1 d . . .
H26A H 0.3543 0.1235 0.2373 0.054 Uiso 1 1 calc R . .
H26B H 0.3063 0.1258 0.2926 0.054 Uiso 1 1 calc R . .
C27 C 0.20499(13) -0.10825(18) -0.01983(10) 0.0250(5) Uani 1 1 d . . .
C28 C 0.21163(14) -0.15694(19) -0.07477(10) 0.0279(5) Uani 1 1 d . . .
C29 C 0.14376(14) -0.15444(19) 0.01014(10) 0.0295(5) Uani 1 1 d . . .

loop_
_atom_site_aniso_label
_atom_site_aniso_U_11
_atom_site_aniso_U_22
_atom_site_aniso_U_33
_atom_site_aniso_U_23
_atom_site_aniso_U_13
_atom_site_aniso_U_12
Cl1 0.0497(10) 0.0769(16) 0.0906(14) -0.0125(11) -0.0167(8) -0.0081(10)
Cl2 0.1104(15) 0.0436(8) 0.0873(11) 0.0017(7) -0.0162(10) -0.0107(8)
Cl3 0.175(3) 0.0575(11) 0.0497(9) 0.0044(7) 0.0152(12) 0.0303(14)
C30 0.052(4) 0.057(4) 0.033(5) -0.002(4) 0.000(4) 0.011(3)
Cl4 0.066(2) 0.077(3) 0.0505(16) -0.0176(16) 0.0001(14) 0.0233(18)
Cl5 0.058(2) 0.077(4) 0.101(4) 0.004(3) -0.028(2) 0.003(2)
Cl6 0.068(2) 0.155(5) 0.094(3) -0.042(3) 0.004(2) -0.049(3)
C31 0.034(9) 0.11(2) 0.034(11) 0.004(9) -0.014(7) 0.048(11)
N1 0.0485(13) 0.0281(11) 0.0322(12) -0.0032(9) 0.0001(9) -0.0020(9)
N2 0.0416(13) 0.0343(13) 0.0459(13) -0.0064(10) 0.0117(11) -0.0095(10)
C1 0.0303(13) 0.0470(16) 0.0347(14) -0.0092(12) 0.0088(11) 0.0039(11)
C2 0.0270(12) 0.0345(13) 0.0227(11) -0.0012(10) 0.0010(9) 0.0056(10)
C3 0.0274(11) 0.0246(12) 0.0241(11) -0.0038(9) -0.0003(9) 0.0041(9)
C4 0.0240(11) 0.0208(11) 0.0219(11) 0.0009(8) 0.0004(8) 0.0033(8)
C5 0.0251(11) 0.0182(11) 0.0239(11) 0.0022(8) 0.0016(8) 0.0056(8)
C6 0.0195(10) 0.0196(11) 0.0270(11) 0.0011(9) 0.0019(8) 0.0029(8)
C7 0.0260(11) 0.0207(11) 0.0279(12) 0.0031(9) 0.0016(9) -0.0001(9)
C8 0.0290(12) 0.0281(12) 0.0277(12) 0.0042(10) 0.0010(9) 0.0011(10)
C9 0.0520(16) 0.0389(15) 0.0270(13) 0.0069(11) 0.0010(11) -0.0060(12)
C10 0.0502(18) 0.082(3) 0.0312(15) 0.0086(15) 0.0114(13) -0.0021(17)
C11 0.0546(19) 0.069(2) 0.0311(15) -0.0061(14) 0.0114(13) 0.0107(16)
C12 0.0486(15) 0.0373(14) 0.0247(12) -0.0040(11) -0.0008(11) 0.0078(12)
C13 0.0283(12) 0.0291(13) 0.0253(12) -0.0026(9) -0.0003(9) 0.0065(9)
C14 0.0274(11) 0.0199(11) 0.0299(12) -0.0015(9) 0.0007(9) 0.0040(9)
C15 0.0214(11) 0.0179(11) 0.0276(12) 0.0011(9) 0.0012(9) 0.0032(8)
C16 0.0212(10) 0.0175(10) 0.0280(11) -0.0003(8) 0.0015(8) 0.0003(8)
C17 0.0237(11) 0.0218(11) 0.0248(11) 0.0013(9) 0.0006(9) 0.0038(9)
C18 0.0263(11) 0.0204(11) 0.0325(12) 0.0083(9) 0.0017(9) 0.0019(9)
C19 0.0270(12) 0.0327(13) 0.0274(12) 0.0098(10) 0.0039(9) 0.0050(10)
C20 0.0313(13) 0.0435(15) 0.0432(15) 0.0144(12) 0.0144(11) 0.0041(11)
C21 0.0374(16) 0.102(3) 0.0331(15) 0.0270(17) 0.0114(12) 0.0103(17)
C22 0.0363(15) 0.099(3) 0.0250(14) -0.0065(15) 0.0063(11) 0.0017(16)
C23 0.0305(13) 0.0476(16) 0.0372(14) -0.0048(12) 0.0025(11) 0.0116(11)
C24 0.0270(12) 0.0401(15) 0.0385(14) 0.0008(11) 0.0036(10) 0.0020(11)
C25 0.0524(17) 0.0533(18) 0.0324(14) 0.0119(13) -0.0051(12) 0.0025(14)
C26 0.0535(18) 0.0477(17) 0.0317(14) 0.0000(12) -0.0076(12) 0.0043(14)
C27 0.0297(12) 0.0182(11) 0.0272(11) 0.0005(9) 0.0034(9) 0.0012(9)
C28 0.0315(12) 0.0190(11) 0.0329(13) 0.0013(10) 0.0004(10) -0.0009(9)
C29 0.0337(13) 0.0219(12) 0.0329(13) -0.0054(10) 0.0012(10) -0.0007(10)

loop_
_atom_type_symbol
_atom_type_description
_atom_type_scat_dispersion_real
_atom_type_scat_dispersion_imag
_atom_type_scat_source
C C 0.0033 0.0016 'International Tables Vol C Tables 4.2.6.8 and 6.1.1.4'
H H 0.0000 0.0000 'International Tables Vol C Tables 4.2.6.8 and 6.1.1.4'
N N 0.0061 0.0033 'International Tables Vol C Tables 4.2.6.8 and 6.1.1.4'
Cl Cl 0.1484 0.1585 'International Tables Vol C Tables 4.2.6.8 and 6.1.1.4'

loop_
_geom_angle_atom_site_label_1
_geom_angle_atom_site_label_2
_geom_angle_atom_site_label_3
_geom_angle
_geom_angle_site_symmetry_1
Cl1 C30 Cl2 112.6(6) .
Cl1 C30 Cl3 113.5(7) .
Cl2 C30 Cl3 106.9(6) .
Cl1 C30 H30 107.9 .
Cl2 C30 H30 107.9 .
Cl3 C30 H30 107.9 .
Cl6 C31 Cl4 117.0(16) .
Cl6 C31 Cl5 114.9(15) .
Cl4 C31 Cl5 102.8(13) .
Cl6 C31 H31 107.2 .
Cl4 C31 H31 107.2 .
Cl5 C31 H31 107.2 .
C2 C1 C22 107.3(2) .
C2 C1 C23 106.6(2) .
C22 C1 C23 105.7(2) .
C2 C1 H1 112.3 .
C22 C1 H1 112.3 .
C23 C1 H1 112.3 .
C3 C2 C19 120.7(2) .
C3 C2 C1 125.9(2) .
C19 C2 C1 113.3(2) .
C2 C3 C4 119.4(2) .
C2 C3 H3 120.3 .
C4 C3 H3 120.3 .
C17 C4 C3 120.0(2) .
C17 C4 C5 117.85(19) .
C3 C4 C5 121.9(2) .
C27 C5 C4 123.1(2) .
C27 C5 C6 122.8(2) .
C4 C5 C6 114.08(19) .
C7 C6 C15 120.0(2) .
C7 C6 C5 122.5(2) .
C15 C6 C5 117.21(19) .
C8 C7 C6 120.0(2) .
C8 C7 H7 120.0 .
C6 C7 H7 120.0 .
C7 C8 C13 120.2(2) .
C7 C8 C9 126.8(2) .
C13 C8 C9 113.0(2) .
C8 C9 C10 106.9(2) .
C8 C9 C25 106.6(2) .
C10 C9 C25 105.5(2) .
C8 C9 H9 112.4 .
C10 C9 H9 112.4 .
C25 C9 H9 112.4 .
C11 C10 C9 113.1(3) .
C11 C10 H10 123.5 .
C9 C10 H10 123.5 .
C10 C11 C12 112.5(3) .
C10 C11 H11 123.8 .
C12 C11 H11 123.8 .
C13 C12 C11 106.9(2) .
C13 C12 C26 106.3(2) .
C11 C12 C26 106.1(2) .
C13 C12 H12 112.4 .
C11 C12 H12 112.4 .
C26 C12 H12 112.4 .
C14 C13 C8 120.4(2) .
C14 C13 C12 126.6(2) .
C8 C13 C12 113.0(2) .
C13 C14 C15 120.3(2) .
C13 C14 H14 119.9 .
C15 C14 H14 119.9 .
C14 C15 C6 119.1(2) .
C14 C15 C16 123.1(2) .
C6 C15 C16 117.62(19) .
C16 C16 C15 124.3(3) 7
C16 C16 C17 124.2(3) 7
C15 C16 C17 111.53(18) .
C18 C17 C4 119.6(2) .
C18 C17 C16 122.9(2) .
C4 C17 C16 117.4(2) .
C19 C18 C17 119.8(2) .
C19 C18 H18 120.1 .
C17 C18 H18 120.1 .
C18 C19 C2 120.6(2) .
C18 C19 C20 126.4(2) .
C2 C19 C20 112.9(2) .
C19 C20 C21 106.8(2) .
C19 C20 C24 106.5(2) .
C21 C20 C24 105.4(2) .
C19 C20 H20 112.5 .
C21 C20 H20 112.5 .
C24 C20 H20 112.5 .
C22 C21 C20 113.0(3) .
C22 C21 H21 123.5 .
C20 C21 H21 123.5 .
C21 C22 C1 112.9(3) .
C21 C22 H22 123.5 .
C1 C22 H22 123.5 .
C24 C23 C1 111.0(2) .
C24 C23 H23A 109.4 .
C1 C23 H23A 109.4 .
C24 C23 H23B 109.4 .
C1 C23 H23B 109.4 .
H23A C23 H23B 108.0 .
C23 C24 C20 111.4(2) .
C23 C24 H24A 109.3 .
C20 C24 H24A 109.3 .
C23 C24 H24B 109.3 .
C20 C24 H24B 109.3 .
H24A C24 H24B 108.0 .
C26 C25 C9 111.2(2) .
C26 C25 H25A 109.4 .
C9 C25 H25A 109.4 .
C26 C25 H25B 109.4 .
C9 C25 H25B 109.4 .
H25A C25 H25B 108.0 .
C25 C26 C12 111.6(2) .
C25 C26 H26A 109.3 .
C12 C26 H26A 109.3 .
C25 C26 H26B 109.3 .
C12 C26 H26B 109.3 .
H26A C26 H26B 108.0 .
C5 C27 C29 123.5(2) .
C5 C27 C28 123.8(2) .
C29 C27 C28 112.5(2) .
N1 C28 C27 176.3(3) .
N2 C29 C27 176.7(3) .

loop_
_geom_bond_atom_site_label_1
_geom_bond_atom_site_label_2
_geom_bond_distance
_geom_bond_site_symmetry_2
Cl1 C30 1.681(13) .
Cl2 C30 1.762(12) .
Cl3 C30 1.784(10) .
C30 H30 1.0000 .
Cl4 C31 1.79(2) .
Cl5 C31 1.81(2) .
Cl6 C31 1.56(3) .
C31 H31 1.0000 .
N1 C28 1.144(3) .
N2 C29 1.151(3) .
C1 C2 1.513(3) .
C1 C22 1.521(4) .
C1 C23 1.540(4) .
C1 H1 1.0000 .
C2 C3 1.374(3) .
C2 C19 1.396(4) .
C3 C4 1.411(3) .
C3 H3 0.9500 .
C4 C17 1.402(3) .
C4 C5 1.474(3) .
C5 C27 1.361(3) .
C5 C6 1.480(3) .
C6 C7 1.403(3) .
C6 C15 1.411(3) .
C7 C8 1.375(3) .
C7 H7 0.9500 .
C8 C13 1.404(4) .
C8 C9 1.511(3) .
C9 C10 1.538(4) .
C9 C25 1.540(4) .
C9 H9 1.0000 .
C10 C11 1.393(5) .
C10 H10 0.9500 .
C11 C12 1.531(4) .
C11 H11 0.9500 .
C12 C13 1.508(3) .
C12 C26 1.546(4) .
C12 H12 1.0000 .
C13 C14 1.380(3) .
C14 C15 1.400(3) .
C14 H14 0.9500 .
C15 C16 1.485(3) .
C16 C16 1.359(4) 7
C16 C17 1.487(3) .
C17 C18 1.400(3) .
C18 C19 1.381(3) .
C18 H18 0.9500 .
C19 C20 1.512(3) .
C20 C21 1.533(4) .
C20 C24 1.545(4) .
C20 H20 1.0000 .
C21 C22 1.392(6) .
C21 H21 0.9500 .
C22 H22 0.9500 .
C23 C24 1.467(4) .
C23 H23A 0.9900 .
C23 H23B 0.9900 .
C24 H24A 0.9900 .
C24 H24B 0.9900 .
C25 C26 1.455(4) .
C25 H25A 0.9900 .
C25 H25B 0.9900 .
C26 H26A 0.9900 .
C26 H26B 0.9900 .
C27 C29 1.438(3) .
C27 C28 1.448(3) .

loop_
_geom_torsion_atom_site_label_1
_geom_torsion_atom_site_label_2
_geom_torsion_atom_site_label_3
_geom_torsion_atom_site_label_4
_geom_torsion
_geom_torsion_site_symmetry_1
_geom_torsion_site_symmetry_4
C22 C1 C2 C3 129.4(3) . .
C23 C1 C2 C3 -117.8(3) . .
C22 C1 C2 C19 -55.0(3) . .
C23 C1 C2 C19 57.8(3) . .
C19 C2 C3 C4 0.4(3) . .
C1 C2 C3 C4 175.7(2) . .
C2 C3 C4 C17 1.4(3) . .
C2 C3 C4 C5 -172.3(2) . .
C17 C4 C5 C27 146.8(2) . .
C3 C4 C5 C27 -39.4(3) . .
C17 C4 C5 C6 -34.4(3) . .
C3 C4 C5 C6 139.4(2) . .
C27 C5 C6 C7 40.2(3) . .
C4 C5 C6 C7 -138.6(2) . .
C27 C5 C6 C15 -145.8(2) . .
C4 C5 C6 C15 35.4(3) . .
C15 C6 C7 C8 -1.0(3) . .
C5 C6 C7 C8 172.8(2) . .
C6 C7 C8 C13 0.1(3) . .
C6 C7 C8 C9 -176.6(2) . .
C7 C8 C9 C10 -127.9(3) . .
C13 C8 C9 C10 55.2(3) . .
C7 C8 C9 C25 119.6(3) . .
C13 C8 C9 C25 -57.3(3) . .
C8 C9 C10 C11 -54.1(3) . .
C25 C9 C10 C11 59.1(3) . .
C9 C10 C11 C12 -1.5(4) . .
C10 C11 C12 C13 56.4(3) . .
C10 C11 C12 C26 -56.8(3) . .
C7 C8 C13 C14 0.8(4) . .
C9 C8 C13 C14 177.9(2) . .
C7 C8 C13 C12 -177.5(2) . .
C9 C8 C13 C12 -0.4(3) . .
C11 C12 C13 C14 126.3(3) . .
C26 C12 C13 C14 -120.7(3) . .
C11 C12 C13 C8 -55.5(3) . .
C26 C12 C13 C8 57.5(3) . .
C8 C13 C14 C15 -0.7(3) . .
C12 C13 C14 C15 177.4(2) . .
C13 C14 C15 C6 -0.2(3) . .
C13 C14 C15 C16 -175.7(2) . .
C7 C6 C15 C14 1.1(3) . .
C5 C6 C15 C14 -173.0(2) . .
C7 C6 C15 C16 176.85(19) . .
C5 C6 C15 C16 2.7(3) . .
C14 C15 C16 C16 -45.4(4) . 7
C6 C15 C16 C16 139.0(3) . 7
C14 C15 C16 C17 134.7(2) . .
C6 C15 C16 C17 -40.9(3) . .
C3 C4 C17 C18 -2.3(3) . .
C5 C4 C17 C18 171.6(2) . .
C3 C4 C17 C16 -178.7(2) . .
C5 C4 C17 C16 -4.8(3) . .
C16 C16 C17 C18 45.8(4) 7 .
C15 C16 C17 C18 -134.2(2) . .
C16 C16 C17 C4 -137.9(3) 7 .
C15 C16 C17 C4 42.1(3) . .
C4 C17 C18 C19 1.5(3) . .
C16 C17 C18 C19 177.7(2) . .
C17 C18 C19 C2 0.3(4) . .
C17 C18 C19 C20 -176.2(2) . .
C3 C2 C19 C18 -1.2(4) . .
C1 C2 C19 C18 -177.1(2) . .
C3 C2 C19 C20 175.7(2) . .
C1 C2 C19 C20 -0.1(3) . .
C18 C19 C20 C21 -128.3(3) . .
C2 C19 C20 C21 55.0(3) . .
C18 C19 C20 C24 119.5(3) . .
C2 C19 C20 C24 -57.2(3) . .
C19 C20 C21 C22 -55.4(3) . .
C24 C20 C21 C22 57.6(3) . .
C20 C21 C22 C1 0.6(4) . .
C2 C1 C22 C21 54.4(3) . .
C23 C1 C22 C21 -59.1(3) . .
C2 C1 C23 C24 -56.4(3) . .
C22 C1 C23 C24 57.5(3) . .
C1 C23 C24 C20 0.1(3) . .
C19 C20 C24 C23 56.3(3) . .
C21 C20 C24 C23 -56.9(3) . .
C8 C9 C25 C26 56.4(3) . .
C10 C9 C25 C26 -57.0(3) . .
C9 C25 C26 C12 -0.1(4) . .
C13 C12 C26 C25 -56.4(3) . .
C11 C12 C26 C25 57.1(3) . .
C4 C5 C27 C29 -176.9(2) . .
C6 C5 C27 C29 4.3(4) . .
C4 C5 C27 C28 -3.0(4) . .
C6 C5 C27 C28 178.3(2) . .
C5 C27 C28 N1 176(100) . .
C29 C27 C28 N1 -9(4) . .
C5 C27 C29 N2 169(5) . .
C28 C27 C29 N2 -5(5) . .
